data_4513756
loop_
_publ_author_name
'Meyer, Andreas U.'
'Slanina, Tom\'a\<s'
'Yao, Chang-Jiang'
'K\"onig, Burkhard'

_publ_section_title
;
 Metal-Free Perfluoroarylation by Visible Light Photoredox Catalysis
;
_journal_issue 1
_journal_name_full 'ACS Catalysis'
_journal_page_first 369
_journal_paper_doi 10.1021/acscatal.5b02410
_journal_volume 6
_journal_year 2016
_chemical_absolute_configuration ad
_chemical_formula_moiety 'C12 H5 F5'
_chemical_formula_sum 'C12 H5 F5'
_chemical_formula_weight 244.16
_space_group_crystal_system orthorhombic
_space_group_IT_number 20
_space_group_name_Hall 'C 2c 2'
_space_group_name_H-M_alt 'C 2 2 21'
_symmetry_space_group_name_Hall 'C 2c 2'
_symmetry_space_group_name_H-M 'C 2 2 21'
_atom_sites_solution_hydrogens difmap
_audit_creation_date 2015-06-12
_audit_creation_method
;
Olex2 1.2-alpha
(compiled 2015.06.08 svn.r3188 for OlexSys, GUI svn.r5047)
;
_cell_angle_alpha 90
_cell_angle_beta 90
_cell_angle_gamma 90
_cell_formula_units_Z 4
_cell_length_a 5.80768(18)
_cell_length_b 20.9642(5)
_cell_length_c 7.68611(19)
_cell_measurement_reflns_used 3886
_cell_measurement_temperature 123.01(10)
_cell_measurement_theta_max 73.5070
_cell_measurement_theta_min 4.1710
_cell_volume 935.81(4)
_computing_cell_refinement
;
CrysAlisPro, Agilent Technologies,
Version 1.171.37.35 (release 13-08-2014 CrysAlis171 .NET)
(compiled Aug 13 2014,18:06:01)
;
_computing_data_collection
;
CrysAlisPro, Agilent Technologies,
Version 1.171.37.35 (release 13-08-2014 CrysAlis171 .NET)
(compiled Aug 13 2014,18:06:01)
;
_computing_data_reduction
;
CrysAlisPro, Agilent Technologies,
Version 1.171.37.35 (release 13-08-2014 CrysAlis171 .NET)
(compiled Aug 13 2014,18:06:01)
;
_computing_molecular_graphics 'Olex2 (Dolomanov et al., 2009)'
_computing_publication_material 'Olex2 (Dolomanov et al., 2009)'
_computing_structure_refinement 'ShelXL (Sheldrick, 2015)'
_computing_structure_solution
;
Superflip (Palatinus & Chapuis, 2007;Palatinus & van der Lee, 2008;
Palatinus et al., 2012)
;
_diffrn_ambient_environment N~2~
_diffrn_ambient_temperature 123.01(10)
_diffrn_detector 'CCD plate'
_diffrn_detector_area_resol_mean 10.3546
_diffrn_detector_type Atlas
_diffrn_measured_fraction_theta_full 1.000
_diffrn_measured_fraction_theta_max 0.990
_diffrn_measurement_details
;
  1 omega  -70.00  -33.00   1.0000    1.0000
omega____ theta____ kappa____ phi______ frames
    -      -40.8939   57.0000   30.0000 37

  2 omega   56.00  108.00   1.0000    1.0000
omega____ theta____ kappa____ phi______ frames
    -       40.8939   57.0000 -180.0000 52

  3 omega   15.00   53.00   1.0000    1.0000
omega____ theta____ kappa____ phi______ frames
    -       40.8939   57.0000 -180.0000 38

  4 omega   29.00   67.00   1.0000    2.0000
omega____ theta____ kappa____ phi______ frames
    -      106.9800  -30.0000 -120.0000 38

  5 omega   38.00   68.00   1.0000    2.0000
omega____ theta____ kappa____ phi______ frames
    -      106.9800  -30.0000 -180.0000 30

  6 omega   87.00  126.00   1.0000    2.0000
omega____ theta____ kappa____ phi______ frames
    -      106.9800   96.0000  176.0000 39

  7 omega   38.00  119.00   1.0000    2.0000
omega____ theta____ kappa____ phi______ frames
    -      106.9800 -125.0000 -120.0000 81

  8 omega   36.00   90.00   1.0000    2.0000
omega____ theta____ kappa____ phi______ frames
    -      106.9800  -94.0000  -90.0000 54

  9 omega  -67.00   35.00   1.0000    1.0000
omega____ theta____ kappa____ phi______ frames
    -      -40.8939   37.0000  120.0000 102

 10 omega    7.00  120.00   1.0000    1.0000
omega____ theta____ kappa____ phi______ frames
    -       40.8939   27.0000   19.0000 113

 11 omega   73.00  158.00   1.0000    2.0000
omega____ theta____ kappa____ phi______ frames
    -      106.9800   27.0000   19.0000 85

 12 omega   73.00  158.00   1.0000    2.0000
omega____ theta____ kappa____ phi______ frames
    -      106.9800   77.0000  120.0000 85

 13 omega   32.00   77.00   1.0000    2.0000
omega____ theta____ kappa____ phi______ frames
    -      106.9800  -45.0000    0.0000 45

 14 omega   29.00   69.00   1.0000    2.0000
omega____ theta____ kappa____ phi______ frames
    -      106.9800  -30.0000   60.0000 40

 15 omega  -98.00   -2.00   1.0000    1.0000
omega____ theta____ kappa____ phi______ frames
    -      -40.8939  125.0000 -150.0000 96

 16 omega   11.00  115.00   1.0000    1.0000
omega____ theta____ kappa____ phi______ frames
    -       40.8939   57.0000   90.0000 104

 17 omega   76.00  158.00   1.0000    2.0000
omega____ theta____ kappa____ phi______ frames
    -      106.9800   30.0000  -90.0000 82

 18 omega   23.00  109.00   1.0000    2.0000
omega____ theta____ kappa____ phi______ frames
    -      106.9800  -94.0000   30.0000 86

 19 omega   29.00   69.00   1.0000    2.0000
omega____ theta____ kappa____ phi______ frames
    -      106.9800  -30.0000   90.0000 40

 20 omega   79.00  158.00   1.0000    2.0000
omega____ theta____ kappa____ phi______ frames
    -      106.9800   45.0000   90.0000 79

 21 omega -120.00   -7.00   1.0000    1.0000
omega____ theta____ kappa____ phi______ frames
    -      -40.8939  -77.0000 -120.0000 113

 22 omega -120.00   -7.00   1.0000    1.0000
omega____ theta____ kappa____ phi______ frames
    -      -40.8939  -77.0000  -30.0000 113

 23 omega   77.00  158.00   1.0000    2.0000
omega____ theta____ kappa____ phi______ frames
    -      106.9800   61.0000 -180.0000 81

 24 omega   73.00  158.00   1.0000    2.0000
omega____ theta____ kappa____ phi______ frames
    -      106.9800   77.0000   30.0000 85

 25 omega   28.00  141.00   1.0000    2.0000
omega____ theta____ kappa____ phi______ frames
    -      106.9800  -77.0000 -120.0000 113

 26 omega   77.00  158.00   1.0000    2.0000
omega____ theta____ kappa____ phi______ frames
    -      106.9800   61.0000  -60.0000 81

 27 omega -120.00   -7.00   1.0000    1.0000
omega____ theta____ kappa____ phi______ frames
    -      -40.8939  -77.0000 -180.0000 113

 28 omega    2.00   98.00   1.0000    1.0000
omega____ theta____ kappa____ phi______ frames
    -       40.8939 -125.0000 -150.0000 96

 29 omega   33.00   58.00   1.0000    2.0000
omega____ theta____ kappa____ phi______ frames
    -      106.9800  -61.0000   60.0000 25
;
_diffrn_measurement_device 'four-circle diffractometer'
_diffrn_measurement_device_type 'SuperNova, Single source at offset, Atlas'
_diffrn_measurement_method '\w scans'
_diffrn_orient_matrix_UB_11 0.0439963000
_diffrn_orient_matrix_UB_12 0.0624390000
_diffrn_orient_matrix_UB_13 0.1002542000
_diffrn_orient_matrix_UB_21 -0.0828386000
_diffrn_orient_matrix_UB_22 0.0386243000
_diffrn_orient_matrix_UB_23 -0.1586059000
_diffrn_orient_matrix_UB_31 -0.2482421000
_diffrn_orient_matrix_UB_32 -0.0018182000
_diffrn_orient_matrix_UB_33 0.0705820000
_diffrn_radiation_monochromator mirror
_diffrn_radiation_probe x-ray
_diffrn_radiation_type CuK\a
_diffrn_radiation_wavelength 1.54184
_diffrn_reflns_av_R_equivalents 0.0227
_diffrn_reflns_av_unetI/netI 0.0111
_diffrn_reflns_laue_measured_fraction_full 1.000
_diffrn_reflns_laue_measured_fraction_max 0.990
_diffrn_reflns_limit_h_max 6
_diffrn_reflns_limit_h_min -7
_diffrn_reflns_limit_k_max 25
_diffrn_reflns_limit_k_min -25
_diffrn_reflns_limit_l_max 9
_diffrn_reflns_limit_l_min -9
_diffrn_reflns_number 5735
_diffrn_reflns_point_group_measured_fraction_full 0.999
_diffrn_reflns_point_group_measured_fraction_max 0.980
_diffrn_reflns_theta_full 66.500
_diffrn_reflns_theta_max 72.965
_diffrn_reflns_theta_min 4.218
_diffrn_source 'sealed X-ray tube'
_diffrn_source_type 'SuperNova (Cu) X-ray Source'
_exptl_absorpt_coefficient_mu 1.527
_exptl_absorpt_correction_T_max 1.00000
_exptl_absorpt_correction_T_min 0.78044
_exptl_absorpt_correction_type multi-scan
_exptl_absorpt_process_details
;
CrysAlisPro, Agilent Technologies,
Version 1.171.37.35 (release 13-08-2014 CrysAlis171 .NET)
(compiled Aug 13 2014,18:06:01)
Empirical absorption correction using spherical harmonics,
 implemented in SCALE3 ABSPACK scaling algorithm.
;
_exptl_crystal_colour colourless
_exptl_crystal_colour_primary colourless
_exptl_crystal_density_diffrn 1.733
_exptl_crystal_description block
_exptl_crystal_F_000 488
_exptl_crystal_size_max 0.25
_exptl_crystal_size_mid 0.15
_exptl_crystal_size_min 0.13
_refine_diff_density_max 0.171
_refine_diff_density_min -0.186
_refine_diff_density_rms 0.048
_refine_ls_abs_structure_details
;
 Flack x determined using 363 quotients [(I+)-(I-)]/[(I+)+(I-)]
 (Parsons, Flack and Wagner, Acta Cryst. B69 (2013) 249-259).
;
_refine_ls_abs_structure_Flack 0.02(4)
_refine_ls_extinction_coef 0.0035(7)
_refine_ls_extinction_expression Fc^*^=kFc[1+0.001xFc^2^\l^3^/sin(2\q)]^-1/4^
_refine_ls_extinction_method 'SHELXL-2014/7 (Sheldrick 2014'
_refine_ls_goodness_of_fit_ref 1.116
_refine_ls_hydrogen_treatment refall
_refine_ls_matrix_type full
_refine_ls_number_parameters 91
_refine_ls_number_reflns 935
_refine_ls_number_restraints 0
_refine_ls_restrained_S_all 1.116
_refine_ls_R_factor_all 0.0235
_refine_ls_R_factor_gt 0.0234
_refine_ls_shift/su_max 0.001
_refine_ls_shift/su_mean 0.000
_refine_ls_structure_factor_coef Fsqd
_refine_ls_weighting_details 'w=1/[\s^2^(Fo^2^)+(0.0438P)^2^+0.2444P] where P=(Fo^2^+2Fc^2^)/3'
_refine_ls_weighting_scheme calc
_refine_ls_wR_factor_gt 0.0676
_refine_ls_wR_factor_ref 0.0676
_reflns_Friedel_coverage 0.646
_reflns_friedel_fraction_full 0.997
_reflns_friedel_fraction_max 0.966
_reflns_number_gt 926
_reflns_number_total 935
_reflns_threshold_expression 'I > 2\s(I)'
_cod_data_source_file cs5b02410_si_002.cif
_cod_data_source_block o035_a
_cod_depositor_comments 'Adding full bibliography for 4513753--4513756.cif.'
_cod_database_code 4513756
_chemical_oxdiff_formula 'C12 H5 F5'
_shelx_space_group_comment
;
The symmetry employed for this shelxl refinement is uniquely defined
by the following loop, which should always be used as a source of
symmetry information in preference to the above space-group names.
They are only intended as comments.
;
_reflns_odcompleteness_completeness 100.00
_reflns_odcompleteness_iscentric 1
_reflns_odcompleteness_theta 66.97
_olex2_refinement_description
;
1. Others
 Fixed U12: F5(0) C2(0) C3(0) C21(0) C23(0)
 Fixed U23: F5(0) C2(0) C3(0) C21(0) C23(0)
 Fixed X: F5(0.5) C2(0.5) C3(0.5) C21(0.5) C23(0.5) H23(0.5)
 Fixed Z: F5(0.25) C2(0.25) C3(0.25) C21(0.25) C23(0.25) H23(0.25)
;
_shelx_shelxl_version_number 2014/7
_olex2_diffrn_ambient_temperature_device 'Oxford Cryosystems 700'
_olex2_submission_special_instructions 'No special instructions were received'

loop_
_space_group_symop_operation_xyz
'x, y, z'
'-x, -y, z+1/2'
'x, -y, -z'
'-x, y, -z+1/2'
'x+1/2, y+1/2, z'
'-x+1/2, -y+1/2, z+1/2'
'x+1/2, -y+1/2, -z'
'-x+1/2, y+1/2, -z+1/2'

loop_
_atom_site_label
_atom_site_type_symbol
_atom_site_fract_x
_atom_site_fract_y
_atom_site_fract_z
_atom_site_U_iso_or_equiv
_atom_site_adp_type
_atom_site_occupancy
_atom_site_site_symmetry_order
_atom_site_calc_flag
_atom_site_refinement_flags_posn
_atom_site_refinement_flags_adp
_atom_site_refinement_flags_occupancy
F3 F 0.85515(17) 0.55921(4) 0.40141(12) 0.0226(3) Uani 1 1 d . . .
F5 F 0.5000 0.75157(6) 0.2500 0.0321(4) Uani 1 2 d S T P
F7 F 0.85233(18) 0.68671(4) 0.40212(13) 0.0278(3) Uani 1 1 d . . .
C2 C 0.5000 0.48256(9) 0.2500 0.0169(5) Uani 1 2 d S T P
C3 C 0.5000 0.55364(10) 0.2500 0.0172(4) Uani 1 2 d S T P
C6 C 0.6795(3) 0.65493(8) 0.3249(2) 0.0211(4) Uani 1 1 d . . .
C12 C 0.3092(3) 0.44905(8) 0.31192(19) 0.0198(4) Uani 1 1 d . . .
C16 C 0.6783(3) 0.58889(8) 0.32364(18) 0.0186(4) Uani 1 1 d . . .
C19 C 0.3103(3) 0.38258(8) 0.3127(2) 0.0233(4) Uani 1 1 d . . .
C21 C 0.5000 0.68784(10) 0.2500 0.0222(5) Uani 1 2 d S T P
C23 C 0.5000 0.34957(10) 0.2500 0.0241(5) Uani 1 2 d S T P
H19 H 0.169(4) 0.3603(10) 0.359(3) 0.033(6) Uiso 1 1 d . . .
H23 H 0.5000 0.3062(14) 0.2500 0.028(8) Uiso 1 2 d S T P
H12 H 0.172(4) 0.4712(10) 0.353(3) 0.024(5) Uiso 1 1 d . . .

loop_
_atom_site_aniso_label
_atom_site_aniso_U_11
_atom_site_aniso_U_22
_atom_site_aniso_U_33
_atom_site_aniso_U_23
_atom_site_aniso_U_13
_atom_site_aniso_U_12
F3 0.0197(5) 0.0235(5) 0.0247(5) 0.0010(3) -0.0043(4) 0.0013(4)
F5 0.0420(9) 0.0145(6) 0.0398(8) 0.000 0.0007(7) 0.000
F7 0.0290(6) 0.0234(5) 0.0311(5) -0.0030(4) -0.0022(5) -0.0094(4)
C2 0.0190(11) 0.0173(10) 0.0145(9) 0.000 -0.0030(9) 0.000
C3 0.0178(11) 0.0181(10) 0.0156(9) 0.000 0.0039(9) 0.000
C6 0.0215(9) 0.0216(8) 0.0203(7) -0.0023(5) 0.0036(8) -0.0048(6)
C12 0.0194(8) 0.0210(8) 0.0190(7) -0.0003(5) -0.0013(7) -0.0004(6)
C16 0.0185(8) 0.0197(7) 0.0177(7) 0.0015(5) 0.0017(7) 0.0011(6)
C19 0.0250(9) 0.0223(8) 0.0228(7) 0.0027(6) -0.0043(7) -0.0046(7)
C21 0.0304(13) 0.0135(9) 0.0227(10) 0.000 0.0054(10) 0.000
C23 0.0314(14) 0.0146(10) 0.0262(11) 0.000 -0.0075(11) 0.000

loop_
_atom_type_symbol
_atom_type_description
_atom_type_scat_dispersion_real
_atom_type_scat_dispersion_imag
_atom_type_scat_source
C C 0.0181 0.0091 'International Tables Vol C Tables 4.2.6.8 and 6.1.1.4'
H H 0.0000 0.0000 'International Tables Vol C Tables 4.2.6.8 and 6.1.1.4'
F F 0.0727 0.0534 'International Tables Vol C Tables 4.2.6.8 and 6.1.1.4'

loop_
_geom_angle_atom_site_label_1
_geom_angle_atom_site_label_2
_geom_angle_atom_site_label_3
_geom_angle
_geom_angle_site_symmetry_1
_geom_angle_site_symmetry_3
C12 C2 C3 120.22(9) . .
C12 C2 C3 120.22(9) 4_655 .
C12 C2 C12 119.56(19) 4_655 .
C16 C3 C2 122.05(9) 4_655 .
C16 C3 C2 122.05(9) . .
C16 C3 C16 115.89(19) . 4_655
F7 C6 C16 120.19(15) . .
F7 C6 C21 120.16(14) . .
C21 C6 C16 119.64(15) . .
C2 C12 H12 121.3(12) . .
C19 C12 C2 120.06(15) . .
C19 C12 H12 118.6(12) . .
F3 C16 C3 120.29(14) . .
F3 C16 C6 117.19(14) . .
C6 C16 C3 122.50(15) . .
C12 C19 H19 117.4(13) . .
C23 C19 C12 120.08(15) . .
C23 C19 H19 122.5(13) . .
F5 C21 C6 120.09(9) . .
F5 C21 C6 120.09(9) . 4_655
C6 C21 C6 119.83(19) . 4_655
C19 C23 C19 120.2(2) . 4_655
C19 C23 H23 119.92(10) . .
C19 C23 H23 119.93(10) 4_655 .

loop_
_geom_bond_atom_site_label_1
_geom_bond_atom_site_label_2
_geom_bond_distance
_geom_bond_site_symmetry_2
F3 C16 1.3414(18) .
F5 C21 1.336(2) .
F7 C6 1.343(2) .
C2 C3 1.490(3) .
C2 C12 1.3958(18) 4_655
C2 C12 1.3958(18) .
C3 C16 1.3923(19) .
C3 C16 1.3923(19) 4_655
C6 C16 1.385(2) .
C6 C21 1.376(2) .
C12 C19 1.393(2) .
C12 H12 0.97(2) .
C19 C23 1.387(2) .
C19 H19 1.01(2) .
C21 C6 1.376(2) 4_655
C23 C19 1.387(2) 4_655
C23 H23 0.91(3) .

loop_
_geom_torsion_atom_site_label_1
_geom_torsion_atom_site_label_2
_geom_torsion_atom_site_label_3
_geom_torsion_atom_site_label_4
_geom_torsion
_geom_torsion_site_symmetry_1
_geom_torsion_site_symmetry_4
F7 C6 C16 F3 -0.2(2) . .
F7 C6 C16 C3 178.05(11) . .
F7 C6 C21 F5 1.68(16) . .
F7 C6 C21 C6 -178.32(16) . 4_655
C2 C3 C16 F3 -1.57(15) . .
C2 C3 C16 C6 -179.74(11) . .
C2 C12 C19 C23 -0.8(2) . .
C3 C2 C12 C19 -179.62(10) . .
C12 C2 C3 C16 -51.90(10) . 4_655
C12 C2 C3 C16 128.10(10) . .
C12 C2 C3 C16 -51.90(10) 4_655 .
C12 C2 C3 C16 128.10(10) 4_655 4_655
C12 C2 C12 C19 0.38(10) 4_655 .
C12 C19 C23 C19 0.38(11) . 4_655
C16 C3 C16 F3 178.43(15) 4_655 .
C16 C3 C16 C6 0.26(11) 4_655 .
C16 C6 C21 F5 -179.75(10) . .
C16 C6 C21 C6 0.25(10) . 4_655
C21 C6 C16 F3 -178.74(11) . .
C21 C6 C16 C3 -0.5(2) . .
